data_9007380
loop_
_publ_author_name
'Koch-Muller M'
'Dera, P.'
'Fei, Y.'
'Hellwig, H.'
'Liu, Z.'
'Van Orman, J.'
'Wirth, R.'

_publ_section_title
;
 Polymorphic phase transition in Superhydrous Phase B
 Sample: JIM252
;
_journal_name_full 'Physics and Chemistry of Minerals'
_journal_page_first 349
_journal_page_last 361
_journal_paper_doi 10.1007/s00269-005-0007-4
_journal_volume 32
_journal_year 2005
_chemical_formula_sum 'D3.2 H0.8 Mg8.2 Ni1.8 O18 Si3'
_chemical_name_common 'Superhydrous Phase B (deuterated)'
_space_group_IT_number 58
_symmetry_space_group_name_Hall '-P 2 2n'
_symmetry_space_group_name_H-M 'P n n m'
_cell_angle_alpha 90
_cell_angle_beta 90
_cell_angle_gamma 90
_cell_length_a 13.991
_cell_length_b 5.097
_cell_length_c 8.715
_cell_formula_units_Z 2
_cell_volume 621.485
_exptl_crystal_density_diffrn 3.657
_cod_original_formula_sum '(Mg8.2 Ni1.8) Si3 O18 (D3.2 H.8)'
_cod_database_code 9007380

loop_
_symmetry_equiv_pos_as_xyz
x,y,z
1/2+x,1/2-y,1/2+z
1/2-x,1/2+y,1/2-z
1/2-x,1/2+y,1/2+z
1/2+x,1/2-y,1/2-z
x,y,-z
-x,-y,z
-x,-y,-z

loop_
_atom_site_label
_atom_site_fract_x
_atom_site_fract_y
_atom_site_fract_z
_atom_site_occupancy
Mg1 0.17290 0.33010 0.00000 0.82000
Ni1 0.17290 0.33010 0.00000 0.18000
Mg2 0.17580 0.84100 0.17560 0.82000
Ni2 0.17580 0.84100 0.17560 0.18000
Mg3 0.00000 0.00000 0.34130 0.82000
Ni3 0.00000 0.00000 0.34130 0.18000
Mg4 0.00000 0.50000 0.17760 0.82000
Ni4 0.00000 0.50000 0.17760 0.18000
Si1 0.00000 0.00000 0.00000 1.00000
Si2 0.37650 0.01440 0.00000 1.00000
O1 0.25190 0.51490 0.15790 1.00000
O2 0.41520 0.71030 0.00000 1.00000
O3 0.07870 0.69930 0.00000 1.00000
O4 0.07310 0.14280 0.14520 1.00000
O5 0.41340 0.16720 0.15550 1.00000
O6 0.25770 0.00510 0.00000 1.00000
D1 0.30000 0.60000 0.10000 0.80000
H1 0.30000 0.60000 0.10000 0.20000

_database_code_amcsd 0008973
